data_7711736
loop_
_publ_author_name
'Wu, Wei-Hong'
'Gao, Yu-Quan'
'Lin, Yu-Fei'
'Yuan, Yun-Yue'
'Zhan, Cai-Hong'
'Jiang, Zhan-Guo'

_publ_section_title
;
 The mystery of Ph3P&#xE001;S revealed in magic-size Ag--S cluster
 nucleation
;
_journal_name_full 'Dalton Transactions'
_journal_paper_doi 10.1039/D2DT03418B
_journal_year 2022
_chemical_formula_moiety '2(F6 Sb), C72 H60 Ag2 P4 S4, 2(C H2 Cl2)'
_chemical_formula_sum 'C74 H64 Ag2 Cl4 F12 P0.5 S8 Sb2'
_chemical_formula_weight 2054.25
_space_group_crystal_system monoclinic
_space_group_IT_number 14
_space_group_name_Hall '-P 2ybc'
_space_group_name_H-M_alt 'P 1 21/c 1'
_atom_sites_solution_hydrogens geom
_atom_sites_solution_primary dual
_audit_creation_date 2022-07-29
_audit_creation_method
;
Olex2 1.5
(compiled 2021.08.20 svn.r13c46975 for OlexSys, GUI svn.r6392)
;
_audit_update_record
;
2022-07-30 deposited with the CCDC.	2022-11-01 downloaded from the CCDC.
;
_cell_angle_alpha 90
_cell_angle_beta 96.707(8)
_cell_angle_gamma 90
_cell_formula_units_Z 2
_cell_length_a 11.425(2)
_cell_length_b 16.178(4)
_cell_length_c 22.012(5)
_cell_measurement_reflns_used 7458
_cell_measurement_temperature 298(2)
_cell_measurement_theta_max 25.06
_cell_measurement_theta_min 2.68
_cell_volume 4040.7(15)
_computing_cell_refinement 'SAINT V8.38A (?, 2016)'
_computing_data_reduction 'SAINT V8.38A (?, 2016)'
_computing_molecular_graphics 'Olex2 1.5 (Dolomanov et al., 2009)'
_computing_publication_material 'Olex2 1.5 (Dolomanov et al., 2009)'
_computing_structure_refinement 'SHELXL 2018/3 (Sheldrick, 2015)'
_computing_structure_solution 'SHELXT 2014/5 (Sheldrick, 2014)'
_diffrn_ambient_temperature 298.00
_diffrn_measured_fraction_theta_full 0.984
_diffrn_measured_fraction_theta_max 0.984
_diffrn_measurement_device_type 'BRUKER D8 VENTURE'
_diffrn_measurement_method '\f and \w scans'
_diffrn_radiation_type MoK\a
_diffrn_radiation_wavelength 0.71073
_diffrn_reflns_av_R_equivalents 0.0401
_diffrn_reflns_av_unetI/netI 0.0375
_diffrn_reflns_Laue_measured_fraction_full 0.984
_diffrn_reflns_Laue_measured_fraction_max 0.984
_diffrn_reflns_limit_h_max 13
_diffrn_reflns_limit_h_min -12
_diffrn_reflns_limit_k_max 19
_diffrn_reflns_limit_k_min -17
_diffrn_reflns_limit_l_max 26
_diffrn_reflns_limit_l_min -24
_diffrn_reflns_number 24003
_diffrn_reflns_point_group_measured_fraction_full 0.984
_diffrn_reflns_point_group_measured_fraction_max 0.984
_diffrn_reflns_theta_full 25.078
_diffrn_reflns_theta_max 25.078
_diffrn_reflns_theta_min 2.734
_diffrn_standards_number 0
_exptl_absorpt_coefficient_mu 1.556
_exptl_absorpt_correction_T_max 0.7452
_exptl_absorpt_correction_T_min 0.6414
_exptl_absorpt_correction_type multi-scan
_exptl_absorpt_process_details
;
SADABS-2016/2 (Bruker,2016/2) was used for absorption correction.
wR2(int) was 0.0796 before and 0.0489 after correction.
The Ratio of minimum to maximum transmission is 0.8607.
The \l/2 correction factor is Not present.
;
_exptl_crystal_colour colourless
_exptl_crystal_colour_primary colourless
_exptl_crystal_density_diffrn 1.689
_exptl_crystal_description block
_exptl_crystal_F_000 2031
_exptl_crystal_size_max 0.1
_exptl_crystal_size_mid 0.1
_exptl_crystal_size_min 0.1
_refine_diff_density_max 1.093
_refine_diff_density_min -0.803
_refine_diff_density_rms 0.087
_refine_ls_extinction_method none
_refine_ls_goodness_of_fit_ref 1.034
_refine_ls_hydrogen_treatment constr
_refine_ls_matrix_type full
_refine_ls_number_parameters 460
_refine_ls_number_reflns 7075
_refine_ls_number_restraints 0
_refine_ls_restrained_S_all 1.034
_refine_ls_R_factor_all 0.0718
_refine_ls_R_factor_gt 0.0542
_refine_ls_shift/su_max 0.007
_refine_ls_shift/su_mean 0.000
_refine_ls_structure_factor_coef Fsqd
_refine_ls_weighting_details 'w=1/[\s^2^(Fo^2^)+(0.0885P)^2^+7.1011P] where P=(Fo^2^+2Fc^2^)/3'
_refine_ls_weighting_scheme calc
_refine_ls_wR_factor_gt 0.1496
_refine_ls_wR_factor_ref 0.1653
_reflns_Friedel_coverage 0.000
_reflns_number_gt 5466
_reflns_number_total 7075
_reflns_threshold_expression 'I > 2\s(I)'
_cod_data_source_file d2dt03418b2.cif
_cod_data_source_block 23_a
_cod_original_cell_volume 4040.4(15)
_cod_original_formula_sum 'C74 H64 Ag2 Cl4 F12 P0.50 S8 Sb2'
_cod_database_code 7711736
_shelx_shelxl_version_number 2018/3
_shelx_space_group_comment
;
The symmetry employed for this shelxl refinement is uniquely defined
by the following loop, which should always be used as a source of
symmetry information in preference to the above space-group names.
They are only intended as comments.
;
_shelx_estimated_absorpt_t_max 0.860
_shelx_estimated_absorpt_t_min 0.860
_olex2_refinement_description
;
1. Fixed Uiso
 At 1.2 times of:
  All C(H) groups, All C(H,H) groups
2.a Secondary CH2 refined with riding coordinates:
 C01E(H01A,H01B)
2.b Aromatic/amide H refined with riding coordinates:
 C009(H009), C00E(H00E), C00H(H00H), C00I(H00I), C00J(H00J), C00K(H00K),
 C00L(H00L), C00M(H00M), C00N(H00N), C00O(H00O), C00P(H00P), C00Q(H00Q),
 C00R(H00R), C00S(H00S), C00T(H00T), C00U(H00U), C00V(H00V), C00W(H00W),
 C00X(H00X), C00Y(H00Y), C00Z(H00Z), C010(H010), C011(H011), C012(H012),
 C013(H013), C014(H014), C016(H016), C017(H017), C018(H018), C019(H019)
;
_olex2_submission_special_instructions 'No special instructions were received'

loop_
_space_group_symop_operation_xyz
'x, y, z'
'-x, y+1/2, -z+1/2'
'-x, -y, -z'
'x, -y-1/2, z-1/2'

loop_
_atom_site_label
_atom_site_type_symbol
_atom_site_fract_x
_atom_site_fract_y
_atom_site_fract_z
_atom_site_U_iso_or_equiv
_atom_site_adp_type
_atom_site_occupancy
_atom_site_site_symmetry_order
_atom_site_calc_flag
_atom_site_refinement_flags_posn
_atom_site_refinement_flags_adp
_atom_site_refinement_flags_occupancy
_atom_site_disorder_assembly
_atom_site_disorder_group
Sb01 Sb 0.27453(4) 0.93910(3) 0.62312(2) 0.06910(18) Uani 1 1 d . . . . .
Ag02 Ag 0.95067(6) 0.54121(3) 0.42624(2) 0.0771(2) Uani 1 1 d . . . . .
P003 P 0.85152(11) 0.65430(8) 0.54634(6) 0.0438(3) Uani 1 1 d . . . . .
S004 S 0.84552(13) 0.53515(8) 0.52079(7) 0.0540(3) Uani 1 1 d . . . . .
P005 P 0.79569(12) 0.56791(8) 0.28387(6) 0.0471(3) Uani 1 1 d . . . . .
S006 S 0.96273(13) 0.57989(12) 0.32107(7) 0.0676(4) Uani 1 1 d . . . . .
Cl00 Cl 0.2959(3) 0.7303(3) 0.81681(18) 0.1711(14) Uani 1 1 d . . . . .
Cl1 Cl 0.2966(4) 0.8985(3) 0.8595(2) 0.1793(15) Uani 1 1 d . . . . .
C009 C 1.0688(5) 0.6826(3) 0.5078(3) 0.0574(13) Uani 1 1 d . . . . .
H009 H 1.092558 0.635978 0.530679 0.069 Uiso 1 1 calc R U . . .
C00A C 0.9533(4) 0.7122(3) 0.5062(2) 0.0466(11) Uani 1 1 d . . . . .
C00B C 0.8972(5) 0.6654(3) 0.6270(2) 0.0506(12) Uani 1 1 d . . . . .
C00C C 0.7884(5) 0.5346(3) 0.2053(2) 0.0551(13) Uani 1 1 d . . . . .
C00D C 0.7165(4) 0.6647(3) 0.2831(2) 0.0496(12) Uani 1 1 d . . . . .
C00E C 0.8829(6) 0.5498(4) 0.1722(3) 0.0720(17) Uani 1 1 d . . . . .
H00E H 0.952273 0.572850 0.191316 0.086 Uiso 1 1 calc R U . . .
C00F C 0.7176(5) 0.4933(3) 0.3242(2) 0.0541(13) Uani 1 1 d . . . . .
C00G C 0.7093(4) 0.7021(3) 0.5294(2) 0.0517(12) Uani 1 1 d . . . . .
C00H C 0.9700(5) 0.7288(4) 0.6496(3) 0.0652(15) Uani 1 1 d . . . . .
H00H H 0.998693 0.766199 0.622880 0.078 Uiso 1 1 calc R U . . .
C00I C 1.1471(6) 0.7236(5) 0.4750(4) 0.0794(19) Uani 1 1 d . . . . .
H00I H 1.223399 0.703743 0.474630 0.095 Uiso 1 1 calc R U . . .
C00J C 0.6862(6) 0.4997(4) 0.1764(3) 0.0719(17) Uani 1 1 d . . . . .
H00J H 0.623284 0.488322 0.198366 0.086 Uiso 1 1 calc R U . . .
C00K C 0.7380(7) 0.7169(4) 0.3318(3) 0.0761(18) Uani 1 1 d . . . . .
H00K H 0.793508 0.702638 0.364408 0.091 Uiso 1 1 calc R U . . .
C00L C 0.9207(5) 0.7836(4) 0.4741(3) 0.0624(14) Uani 1 1 d . . . . .
H00L H 0.844845 0.804492 0.474080 0.075 Uiso 1 1 calc R U . . .
C00M C 0.6148(7) 0.5114(5) 0.3477(4) 0.081(2) Uani 1 1 d . . . . .
H00M H 0.579581 0.562960 0.341387 0.097 Uiso 1 1 calc R U . . .
C00N C 0.6296(5) 0.6720(5) 0.4839(3) 0.0767(19) Uani 1 1 d . . . . .
H00N H 0.646137 0.623714 0.463612 0.092 Uiso 1 1 calc R U . . .
C00O C 0.7639(7) 0.4146(4) 0.3317(3) 0.0756(18) Uani 1 1 d . . . . .
H00O H 0.833163 0.401747 0.315390 0.091 Uiso 1 1 calc R U . . .
C00P C 0.6815(6) 0.7713(4) 0.5605(4) 0.080(2) Uani 1 1 d . . . . .
H00P H 0.733759 0.790755 0.592959 0.097 Uiso 1 1 calc R U . . .
C00Q C 0.8561(7) 0.6104(5) 0.6681(3) 0.0773(18) Uani 1 1 d . . . . .
H00Q H 0.807723 0.566562 0.653907 0.093 Uiso 1 1 calc R U . . .
C00R C 0.4993(6) 0.7837(5) 0.4974(4) 0.086(2) Uani 1 1 d . . . . .
H00R H 0.429482 0.811960 0.485654 0.103 Uiso 1 1 calc R U . . .
C00S C 1.1113(7) 0.7941(5) 0.4429(4) 0.084(2) Uani 1 1 d . . . . .
H00S H 1.164418 0.821974 0.421275 0.101 Uiso 1 1 calc R U . . .
C00T C 0.6784(8) 0.4817(5) 0.1141(4) 0.092(2) Uani 1 1 d . . . . .
H00T H 0.609554 0.458899 0.094255 0.110 Uiso 1 1 calc R U . . .
C00U C 0.8723(9) 0.5300(6) 0.1102(3) 0.095(3) Uani 1 1 d . . . . .
H00U H 0.935298 0.539322 0.087871 0.113 Uiso 1 1 calc R U . . .
C00V C 0.9996(7) 0.8238(5) 0.4422(3) 0.082(2) Uani 1 1 d . . . . .
H00V H 0.976908 0.871308 0.420126 0.098 Uiso 1 1 calc R U . . .
C00W C 1.0007(7) 0.7370(5) 0.7120(3) 0.087(2) Uani 1 1 d . . . . .
H00W H 1.050169 0.779802 0.726991 0.105 Uiso 1 1 calc R U . . .
C00X C 0.6782(8) 0.7902(5) 0.3329(4) 0.095(2) Uani 1 1 d . . . . .
H00X H 0.693316 0.825097 0.366474 0.114 Uiso 1 1 calc R U . . .
C00Y C 0.9593(8) 0.6833(6) 0.7513(3) 0.092(2) Uani 1 1 d . . . . .
H00Y H 0.980636 0.689605 0.793155 0.110 Uiso 1 1 calc R U . . .
C00Z C 0.5764(6) 0.8127(5) 0.5442(4) 0.093(2) Uani 1 1 d . . . . .
H00Z H 0.558701 0.860197 0.565142 0.112 Uiso 1 1 calc R U . . .
C010 C 0.6345(7) 0.6859(5) 0.2359(3) 0.090(2) Uani 1 1 d . . . . .
H010 H 0.617383 0.650679 0.202650 0.108 Uiso 1 1 calc R U . . .
C011 C 0.5988(8) 0.8122(5) 0.2865(5) 0.095(2) Uani 1 1 d . . . . .
H011 H 0.559184 0.862291 0.287536 0.114 Uiso 1 1 calc R U . . .
C012 C 0.7096(9) 0.3551(5) 0.3628(4) 0.102(3) Uani 1 1 d . . . . .
H012 H 0.740364 0.301859 0.366097 0.122 Uiso 1 1 calc R U . . .
C013 C 0.7716(10) 0.4974(6) 0.0822(4) 0.104(3) Uani 1 1 d . . . . .
H013 H 0.765383 0.485467 0.040599 0.125 Uiso 1 1 calc R U . . .
C014 C 0.8880(8) 0.6212(6) 0.7308(3) 0.097(3) Uani 1 1 d . . . . .
H014 H 0.859504 0.585062 0.758461 0.117 Uiso 1 1 calc R U . . .
F015 F 0.3708(9) 0.8521(6) 0.6506(5) 0.225(4) Uani 1 1 d . . . . .
C016 C 0.5243(6) 0.7128(6) 0.4676(4) 0.100(3) Uani 1 1 d . . . . .
H016 H 0.470440 0.692003 0.436394 0.120 Uiso 1 1 calc R U . . .
C017 C 0.6105(10) 0.3740(6) 0.3887(4) 0.108(3) Uani 1 1 d . . . . .
H017 H 0.575504 0.334291 0.411263 0.130 Uiso 1 1 calc R U . . .
C018 C 0.5631(9) 0.4498(7) 0.3818(5) 0.113(3) Uani 1 1 d . . . . .
H018 H 0.495413 0.462183 0.399727 0.135 Uiso 1 1 calc R U . . .
C019 C 0.5764(9) 0.7614(6) 0.2382(5) 0.120(3) Uani 1 1 d . . . . .
H019 H 0.521213 0.776865 0.205814 0.144 Uiso 1 1 calc R U . . .
F01A F 0.1906(8) 1.0280(6) 0.6027(7) 0.265(6) Uani 1 1 d . . . . .
F01B F 0.3782(11) 0.9909(7) 0.6727(9) 0.361(11) Uani 1 1 d . . . . .
F01C F 0.3506(12) 0.9427(13) 0.5619(6) 0.418(14) Uani 1 1 d . . . . .
F01D F 0.1812(9) 0.9029(13) 0.6718(7) 0.388(12) Uani 1 1 d . . . . .
C01E C 0.307(2) 0.8360(11) 0.8019(7) 0.225(9) Uani 1 1 d . . . . .
H01A H 0.381531 0.845893 0.786543 0.270 Uiso 1 1 calc R U . . .
H01B H 0.245005 0.850303 0.769473 0.270 Uiso 1 1 calc R U . . .
F5 F 0.1713(16) 0.8934(12) 0.5691(7) 0.403(11) Uani 1 1 d . . . . .

loop_
_atom_site_aniso_label
_atom_site_aniso_U_11
_atom_site_aniso_U_22
_atom_site_aniso_U_33
_atom_site_aniso_U_23
_atom_site_aniso_U_13
_atom_site_aniso_U_12
Sb01 0.0757(3) 0.0579(3) 0.0748(3) -0.0055(2) 0.0135(2) 0.00079(19)
Ag02 0.1181(5) 0.0657(3) 0.0453(3) 0.0001(2) 0.0011(3) -0.0104(3)
P003 0.0466(6) 0.0417(7) 0.0429(7) -0.0035(5) 0.0045(5) 0.0032(5)
S004 0.0660(8) 0.0409(7) 0.0553(8) -0.0054(6) 0.0080(6) 0.0005(6)
P005 0.0502(7) 0.0503(8) 0.0399(7) 0.0016(6) 0.0016(5) 0.0036(6)
S006 0.0518(8) 0.0983(12) 0.0506(8) 0.0149(8) -0.0027(6) -0.0016(7)
Cl00 0.156(3) 0.203(4) 0.158(3) -0.003(3) 0.030(2) -0.036(3)
Cl1 0.165(3) 0.162(3) 0.209(4) 0.042(3) 0.016(3) 0.046(3)
C009 0.058(3) 0.046(3) 0.070(4) -0.007(3) 0.011(3) -0.005(2)
C00A 0.055(3) 0.044(3) 0.040(3) -0.007(2) 0.003(2) 0.000(2)
C00B 0.061(3) 0.051(3) 0.041(3) -0.007(2) 0.006(2) 0.011(2)
C00C 0.066(3) 0.056(3) 0.042(3) -0.001(2) 0.002(2) 0.013(3)
C00D 0.052(3) 0.047(3) 0.050(3) 0.004(2) 0.006(2) 0.001(2)
C00E 0.079(4) 0.082(5) 0.055(4) 0.000(3) 0.008(3) 0.015(3)
C00F 0.062(3) 0.052(3) 0.046(3) -0.002(2) -0.004(2) -0.001(2)
C00G 0.045(3) 0.054(3) 0.055(3) -0.001(2) 0.004(2) 0.002(2)
C00H 0.071(4) 0.070(4) 0.053(3) -0.011(3) 0.001(3) 0.003(3)
C00I 0.064(4) 0.077(5) 0.100(5) -0.019(4) 0.022(4) -0.010(3)
C00J 0.080(4) 0.074(4) 0.058(4) -0.012(3) -0.005(3) 0.004(3)
C00K 0.101(5) 0.057(4) 0.066(4) -0.013(3) -0.006(3) 0.010(3)
C00L 0.067(3) 0.058(4) 0.060(3) 0.009(3) 0.001(3) 0.001(3)
C00M 0.084(5) 0.063(4) 0.100(5) 0.002(4) 0.031(4) -0.011(3)
C00N 0.063(4) 0.089(5) 0.074(4) -0.019(4) -0.008(3) 0.011(3)
C00O 0.090(5) 0.054(4) 0.080(5) 0.010(3) -0.002(4) -0.001(3)
C00P 0.060(3) 0.071(4) 0.108(5) -0.031(4) -0.002(3) 0.014(3)
C00Q 0.102(5) 0.075(4) 0.057(4) 0.002(3) 0.018(3) 0.001(4)
C00R 0.060(4) 0.099(6) 0.099(5) 0.013(5) 0.007(4) 0.022(4)
C00S 0.092(5) 0.078(5) 0.087(5) 0.003(4) 0.034(4) -0.021(4)
C00T 0.115(6) 0.082(5) 0.071(5) -0.023(4) -0.022(5) 0.014(5)
C00U 0.132(7) 0.103(6) 0.054(4) -0.001(4) 0.032(5) 0.032(5)
C00V 0.102(5) 0.068(4) 0.073(4) 0.023(3) 0.006(4) -0.011(4)
C00W 0.099(5) 0.098(6) 0.062(4) -0.026(4) -0.007(4) 0.014(4)
C00X 0.118(6) 0.061(4) 0.103(6) -0.025(4) 0.001(5) 0.006(4)
C00Y 0.120(6) 0.106(6) 0.046(4) -0.015(4) -0.003(4) 0.029(5)
C00Z 0.061(4) 0.071(5) 0.146(7) -0.017(5) 0.011(4) 0.016(3)
C010 0.105(5) 0.079(5) 0.078(5) -0.016(4) -0.029(4) 0.032(4)
C011 0.107(6) 0.051(4) 0.128(7) -0.008(4) 0.014(5) 0.020(4)
C012 0.131(7) 0.059(4) 0.105(6) 0.018(4) -0.029(6) -0.015(5)
C013 0.158(9) 0.098(6) 0.052(4) -0.020(4) 0.001(5) 0.047(6)
C014 0.136(7) 0.105(7) 0.056(4) 0.020(4) 0.031(4) 0.022(6)
F015 0.262(10) 0.179(8) 0.235(9) 0.080(7) 0.035(8) 0.103(7)
C016 0.070(4) 0.140(8) 0.084(5) -0.017(5) -0.019(4) 0.022(5)
C017 0.145(8) 0.086(6) 0.091(6) 0.020(5) -0.001(6) -0.058(6)
C018 0.118(7) 0.114(8) 0.116(8) 0.006(6) 0.054(6) -0.038(6)
C019 0.125(7) 0.100(7) 0.123(7) -0.006(6) -0.040(6) 0.055(6)
F01A 0.173(7) 0.149(7) 0.463(19) 0.062(9) -0.012(9) 0.090(6)
F01B 0.242(11) 0.191(10) 0.59(3) -0.134(14) -0.215(15) 0.010(9)
F01C 0.264(12) 0.79(4) 0.234(12) 0.287(17) 0.155(10) 0.314(18)
F01D 0.150(7) 0.71(3) 0.319(16) 0.290(19) 0.102(9) 0.091(13)
C01E 0.37(3) 0.190(16) 0.113(10) 0.016(10) 0.012(13) -0.082(17)
F5 0.44(2) 0.45(2) 0.285(16) -0.178(17) -0.071(15) -0.19(2)

loop_
_atom_type_symbol
_atom_type_description
_atom_type_scat_dispersion_real
_atom_type_scat_dispersion_imag
_atom_type_scat_source
C C 0.0033 0.0016 'International Tables Vol C Tables 4.2.6.8 and 6.1.1.4'
H H 0.0000 0.0000 'International Tables Vol C Tables 4.2.6.8 and 6.1.1.4'
Ag Ag -0.8971 1.1015 'International Tables Vol C Tables 4.2.6.8 and 6.1.1.4'
Cl Cl 0.1484 0.1585 'International Tables Vol C Tables 4.2.6.8 and 6.1.1.4'
F F 0.0171 0.0103 'International Tables Vol C Tables 4.2.6.8 and 6.1.1.4'
S S 0.1246 0.1234 'International Tables Vol C Tables 4.2.6.8 and 6.1.1.4'
Sb Sb -0.5866 1.5461 'International Tables Vol C Tables 4.2.6.8 and 6.1.1.4'
P P 0.1023 0.0942 'International Tables Vol C Tables 4.2.6.8 and 6.1.1.4'

loop_
_geom_angle_atom_site_label_1
_geom_angle_atom_site_label_2
_geom_angle_atom_site_label_3
_geom_angle
_geom_angle_site_symmetry_1
_geom_angle_site_symmetry_3
_geom_angle_publ_flag
F01A Sb01 F015 174.3(6) . . ?
F01B Sb01 F015 79.9(6) . . ?
F01B Sb01 F01A 94.5(6) . . ?
F01B Sb01 F5 175.4(9) . . ?
F01C Sb01 F015 86.9(5) . . ?
F01C Sb01 F01A 94.8(6) . . ?
F01C Sb01 F01B 96.2(10) . . ?
F01C Sb01 F01D 159.0(12) . . ?
F01C Sb01 F5 80.8(9) . . ?
F01D Sb01 F015 85.7(6) . . ?
F01D Sb01 F01A 94.6(7) . . ?
F01D Sb01 F01B 101.7(10) . . ?
F01D Sb01 F5 81.9(9) . . ?
F5 Sb01 F015 103.4(8) . . ?
F5 Sb01 F01A 82.3(8) . . ?
S004 Ag02 S004 95.35(5) . 3_766 ?
S006 Ag02 S004 152.34(6) . . ?
S006 Ag02 S004 112.29(5) . 3_766 ?
C00A P003 S004 111.39(17) . . ?
C00B P003 S004 111.66(19) . . ?
C00B P003 C00A 107.6(2) . . ?
C00G P003 S004 110.78(19) . . ?
C00G P003 C00A 107.1(2) . . ?
C00G P003 C00B 108.2(2) . . ?
Ag02 S004 Ag02 84.65(5) . 3_766 ?
P003 S004 Ag02 100.94(7) . . ?
P003 S004 Ag02 108.11(7) . 3_766 ?
C00C P005 S006 110.9(2) . . ?
C00C P005 C00D 106.4(2) . . ?
C00D P005 S006 111.93(19) . . ?
C00F P005 S006 111.65(18) . . ?
C00F P005 C00C 107.6(3) . . ?
C00F P005 C00D 108.0(3) . . ?
P005 S006 Ag02 102.07(8) . . ?
C00A C009 H009 120.4 . . ?
C00I C009 H009 120.4 . . ?
C00I C009 C00A 119.2(6) . . ?
C009 C00A P003 118.0(4) . . ?
C00L C00A P003 122.3(4) . . ?
C00L C00A C009 119.7(5) . . ?
C00H C00B P003 121.6(4) . . ?
C00H C00B C00Q 118.6(5) . . ?
C00Q C00B P003 119.8(5) . . ?
C00E C00C P005 119.8(5) . . ?
C00J C00C P005 120.2(5) . . ?
C00J C00C C00E 119.8(6) . . ?
C00K C00D P005 119.0(4) . . ?
C010 C00D P005 121.7(5) . . ?
C010 C00D C00K 119.2(6) . . ?
C00C C00E H00E 120.4 . . ?
C00C C00E C00U 119.1(7) . . ?
C00U C00E H00E 120.4 . . ?
C00M C00F P005 122.7(5) . . ?
C00M C00F C00O 119.0(6) . . ?
C00O C00F P005 118.3(5) . . ?
C00N C00G P003 120.5(5) . . ?
C00N C00G C00P 119.1(6) . . ?
C00P C00G P003 120.3(4) . . ?
C00B C00H H00H 119.9 . . ?
C00B C00H C00W 120.2(7) . . ?
C00W C00H H00H 119.9 . . ?
C009 C00I H00I 120.2 . . ?
C00S C00I C009 119.5(6) . . ?
C00S C00I H00I 120.2 . . ?
C00C C00J H00J 120.3 . . ?
C00C C00J C00T 119.4(7) . . ?
C00T C00J H00J 120.3 . . ?
C00D C00K H00K 119.8 . . ?
C00D C00K C00X 120.4(7) . . ?
C00X C00K H00K 119.8 . . ?
C00A C00L H00L 119.8 . . ?
C00V C00L C00A 120.3(6) . . ?
C00V C00L H00L 119.8 . . ?
C00F C00M H00M 120.7 . . ?
C00F C00M C018 118.6(8) . . ?
C018 C00M H00M 120.7 . . ?
C00G C00N H00N 119.8 . . ?
C00G C00N C016 120.4(7) . . ?
C016 C00N H00N 119.8 . . ?
C00F C00O H00O 119.4 . . ?
C012 C00O C00F 121.2(8) . . ?
C012 C00O H00O 119.4 . . ?
C00G C00P H00P 119.7 . . ?
C00G C00P C00Z 120.7(7) . . ?
C00Z C00P H00P 119.7 . . ?
C00B C00Q H00Q 120.2 . . ?
C00B C00Q C014 119.6(7) . . ?
C014 C00Q H00Q 120.2 . . ?
C00Z C00R H00R 120.0 . . ?
C00Z C00R C016 120.0(7) . . ?
C016 C00R H00R 120.0 . . ?
C00I C00S H00S 119.4 . . ?
C00V C00S C00I 121.2(6) . . ?
C00V C00S H00S 119.4 . . ?
C00J C00T H00T 119.9 . . ?
C013 C00T C00J 120.2(8) . . ?
C013 C00T H00T 119.9 . . ?
C00E C00U H00U 119.7 . . ?
C013 C00U C00E 120.7(8) . . ?
C013 C00U H00U 119.7 . . ?
C00L C00V H00V 120.0 . . ?
C00S C00V C00L 120.0(7) . . ?
C00S C00V H00V 120.0 . . ?
C00H C00W H00W 119.7 . . ?
C00Y C00W C00H 120.5(8) . . ?
C00Y C00W H00W 119.7 . . ?
C00K C00X H00X 119.6 . . ?
C011 C00X C00K 120.9(7) . . ?
C011 C00X H00X 119.6 . . ?
C00W C00Y H00Y 119.6 . . ?
C014 C00Y C00W 120.8(7) . . ?
C014 C00Y H00Y 119.6 . . ?
C00P C00Z H00Z 120.2 . . ?
C00R C00Z C00P 119.7(7) . . ?
C00R C00Z H00Z 120.2 . . ?
C00D C010 H010 120.6 . . ?
C00D C010 C019 118.8(7) . . ?
C019 C010 H010 120.6 . . ?
C00X C011 H011 120.3 . . ?
C00X C011 C019 119.5(7) . . ?
C019 C011 H011 120.3 . . ?
C00O C012 H012 120.0 . . ?
C017 C012 C00O 119.9(8) . . ?
C017 C012 H012 120.0 . . ?
C00T C013 H013 119.6 . . ?
C00U C013 C00T 120.8(7) . . ?
C00U C013 H013 119.6 . . ?
C00Q C014 H014 119.8 . . ?
C00Y C014 C00Q 120.4(8) . . ?
C00Y C014 H014 119.8 . . ?
C00N C016 H016 120.0 . . ?
C00R C016 C00N 120.0(7) . . ?
C00R C016 H016 120.0 . . ?
C012 C017 H017 119.9 . . ?
C018 C017 C012 120.1(8) . . ?
C018 C017 H017 119.9 . . ?
C00M C018 H018 119.5 . . ?
C017 C018 C00M 121.0(9) . . ?
C017 C018 H018 119.5 . . ?
C010 C019 H019 119.4 . . ?
C011 C019 C010 121.2(8) . . ?
C011 C019 H019 119.4 . . ?
Cl00 C01E H01A 108.2 . . ?
Cl00 C01E H01B 108.2 . . ?
Cl1 C01E Cl00 116.5(9) . . ?
Cl1 C01E H01A 108.2 . . ?
Cl1 C01E H01B 108.2 . . ?
H01A C01E H01B 107.3 . . ?

loop_
_geom_bond_atom_site_label_1
_geom_bond_atom_site_label_2
_geom_bond_distance
_geom_bond_site_symmetry_2
_geom_bond_publ_flag
Sb01 F015 1.844(7) . ?
Sb01 F01A 1.758(7) . ?
Sb01 F01B 1.731(9) . ?
Sb01 F01C 1.687(9) . ?
Sb01 F01D 1.701(9) . ?
Sb01 F5 1.739(10) . ?
Ag02 S004 2.7699(16) 3_766 ?
Ag02 S004 2.5235(16) . ?
Ag02 S006 2.4175(17) . ?
P003 S004 2.0068(19) . ?
P003 C00A 1.803(5) . ?
P003 C00B 1.800(5) . ?
P003 C00G 1.799(5) . ?
P005 S006 1.996(2) . ?
P005 C00C 1.805(5) . ?
P005 C00D 1.807(5) . ?
P005 C00F 1.796(6) . ?
Cl00 C01E 1.748(17) . ?
Cl1 C01E 1.636(17) . ?
C009 H009 0.9300 . ?
C009 C00A 1.400(7) . ?
C009 C00I 1.383(9) . ?
C00A C00L 1.383(8) . ?
C00B C00H 1.376(8) . ?
C00B C00Q 1.389(9) . ?
C00C C00E 1.392(9) . ?
C00C C00J 1.383(9) . ?
C00D C00K 1.364(8) . ?
C00D C010 1.360(8) . ?
C00E H00E 0.9300 . ?
C00E C00U 1.395(10) . ?
C00F C00M 1.369(9) . ?
C00F C00O 1.381(9) . ?
C00G C00N 1.364(8) . ?
C00G C00P 1.369(8) . ?
C00H H00H 0.9300 . ?
C00H C00W 1.384(9) . ?
C00I H00I 0.9300 . ?
C00I C00S 1.379(11) . ?
C00J H00J 0.9300 . ?
C00J C00T 1.395(10) . ?
C00K H00K 0.9300 . ?
C00K C00X 1.370(10) . ?
C00L H00L 0.9300 . ?
C00L C00V 1.368(9) . ?
C00M H00M 0.9300 . ?
C00M C018 1.416(11) . ?
C00N H00N 0.9300 . ?
C00N C016 1.381(10) . ?
C00O H00O 0.9300 . ?
C00O C012 1.371(11) . ?
C00P H00P 0.9300 . ?
C00P C00Z 1.386(9) . ?
C00Q H00Q 0.9300 . ?
C00Q C014 1.397(10) . ?
C00R H00R 0.9300 . ?
C00R C00Z 1.358(11) . ?
C00R C016 1.368(11) . ?
C00S H00S 0.9300 . ?
C00S C00V 1.362(11) . ?
C00T H00T 0.9300 . ?
C00T C013 1.366(13) . ?
C00U H00U 0.9300 . ?
C00U C013 1.347(13) . ?
C00V H00V 0.9300 . ?
C00W H00W 0.9300 . ?
C00W C00Y 1.349(12) . ?
C00X H00X 0.9300 . ?
C00X C011 1.333(11) . ?
C00Y H00Y 0.9300 . ?
C00Y C014 1.339(12) . ?
C00Z H00Z 0.9300 . ?
C010 H010 0.9300 . ?
C010 C019 1.393(11) . ?
C011 H011 0.9300 . ?
C011 C019 1.344(12) . ?
C012 H012 0.9300 . ?
C012 C017 1.361(13) . ?
C013 H013 0.9300 . ?
C014 H014 0.9300 . ?
C016 H016 0.9300 . ?
C017 H017 0.9300 . ?
C017 C018 1.342(14) . ?
C018 H018 0.9300 . ?
C019 H019 0.9300 . ?
C01E H01A 0.9700 . ?
C01E H01B 0.9700 . ?

loop_
_geom_torsion_atom_site_label_1
_geom_torsion_atom_site_label_2
_geom_torsion_atom_site_label_3
_geom_torsion_atom_site_label_4
_geom_torsion
_geom_torsion_site_symmetry_1
_geom_torsion_site_symmetry_2
_geom_torsion_site_symmetry_3
_geom_torsion_site_symmetry_4
_geom_torsion_publ_flag
P003 C00A C00L C00V -177.4(5) . . . . ?
P003 C00B C00H C00W 178.1(5) . . . . ?
P003 C00B C00Q C014 -177.4(6) . . . . ?
P003 C00G C00N C016 -174.7(6) . . . . ?
P003 C00G C00P C00Z 174.3(6) . . . . ?
S004 P003 C00A C009 -53.3(4) . . . . ?
S004 P003 C00A C00L 126.3(4) . . . . ?
S004 P003 C00B C00H 141.9(4) . . . . ?
S004 P003 C00B C00Q -39.8(5) . . . . ?
S004 P003 C00G C00N -25.4(6) . . . . ?
S004 P003 C00G C00P 157.3(5) . . . . ?
P005 C00C C00E C00U -174.7(5) . . . . ?
P005 C00C C00J C00T 173.9(5) . . . . ?
P005 C00D C00K C00X -179.2(6) . . . . ?
P005 C00D C010 C019 179.9(7) . . . . ?
P005 C00F C00M C018 -176.4(6) . . . . ?
P005 C00F C00O C012 179.1(6) . . . . ?
S006 P005 C00C C00E -23.7(5) . . . . ?
S006 P005 C00C C00J 161.1(5) . . . . ?
S006 P005 C00D C00K -38.0(5) . . . . ?
S006 P005 C00D C010 143.4(6) . . . . ?
S006 P005 C00F C00M 124.8(5) . . . . ?
S006 P005 C00F C00O -55.1(5) . . . . ?
C009 C00A C00L C00V 2.3(9) . . . . ?
C009 C00I C00S C00V -0.8(11) . . . . ?
C00A P003 C00B C00H 19.4(5) . . . . ?
C00A P003 C00B C00Q -162.3(5) . . . . ?
C00A P003 C00G C00N 96.2(6) . . . . ?
C00A P003 C00G C00P -81.1(6) . . . . ?
C00A C009 C00I C00S 2.0(10) . . . . ?
C00A C00L C00V C00S -1.0(11) . . . . ?
C00B P003 C00A C009 69.4(5) . . . . ?
C00B P003 C00A C00L -111.0(5) . . . . ?
C00B P003 C00G C00N -148.1(5) . . . . ?
C00B P003 C00G C00P 34.6(6) . . . . ?
C00B C00H C00W C00Y -0.3(11) . . . . ?
C00B C00Q C014 C00Y -1.2(12) . . . . ?
C00C P005 C00D C00K -159.3(5) . . . . ?
C00C P005 C00D C010 22.1(6) . . . . ?
C00C P005 C00F C00M -113.3(6) . . . . ?
C00C P005 C00F C00O 66.9(5) . . . . ?
C00C C00E C00U C013 0.7(11) . . . . ?
C00C C00J C00T C013 0.9(11) . . . . ?
C00D P005 C00C C00E 98.3(5) . . . . ?
C00D P005 C00C C00J -76.9(5) . . . . ?
C00D P005 C00F C00M 1.3(6) . . . . ?
C00D P005 C00F C00O -178.6(5) . . . . ?
C00D C00K C00X C011 -0.4(13) . . . . ?
C00D C010 C019 C011 -1.2(16) . . . . ?
C00E C00C C00J C00T -1.3(10) . . . . ?
C00E C00U C013 C00T -1.2(13) . . . . ?
C00F P005 C00C C00E -146.1(5) . . . . ?
C00F P005 C00C C00J 38.7(6) . . . . ?
C00F P005 C00D C00K 85.3(5) . . . . ?
C00F P005 C00D C010 -93.3(6) . . . . ?
C00F C00M C018 C017 -3.1(14) . . . . ?
C00F C00O C012 C017 -2.4(12) . . . . ?
C00G P003 C00A C009 -174.6(4) . . . . ?
C00G P003 C00A C00L 5.1(5) . . . . ?
C00G P003 C00B C00H -96.0(5) . . . . ?
C00G P003 C00B C00Q 82.4(5) . . . . ?
C00G C00N C016 C00R -0.2(13) . . . . ?
C00G C00P C00Z C00R 1.0(13) . . . . ?
C00H C00B C00Q C014 0.9(10) . . . . ?
C00H C00W C00Y C014 0.0(12) . . . . ?
C00I C009 C00A P003 176.9(5) . . . . ?
C00I C009 C00A C00L -2.7(8) . . . . ?
C00I C00S C00V C00L 0.3(12) . . . . ?
C00J C00C C00E C00U 0.5(10) . . . . ?
C00J C00T C013 C00U 0.4(13) . . . . ?
C00K C00D C010 C019 1.3(12) . . . . ?
C00K C00X C011 C019 0.5(15) . . . . ?
C00M C00F C00O C012 -0.8(10) . . . . ?
C00N C00G C00P C00Z -3.1(11) . . . . ?
C00O C00F C00M C018 3.4(11) . . . . ?
C00O C012 C017 C018 2.7(14) . . . . ?
C00P C00G C00N C016 2.7(11) . . . . ?
C00Q C00B C00H C00W -0.2(9) . . . . ?
C00W C00Y C014 C00Q 0.7(13) . . . . ?
C00X C011 C019 C010 0.3(17) . . . . ?
C00Z C00R C016 C00N -1.9(14) . . . . ?
C010 C00D C00K C00X -0.5(11) . . . . ?
C012 C017 C018 C00M 0.0(15) . . . . ?
C016 C00R C00Z C00P 1.5(14) . . . . ?
